data_8104335
loop_
_publ_author_name
'Macicek, J.'
'Angelova, O.'
'Petrova, R.'

_publ_section_title
;
 Structures of molecular adducts of inorganic salts. I. Pb(ReO4)2 . urea .
 H2O and Ba(ReO4)2 . 3 urea
;
_journal_name_full 'Zeitschrift fuer Kristallographie (149,1979-)'
_journal_page_first 24
_journal_page_last 30
_journal_volume 210
_journal_year 1995
_chemical_formula_sum 'C3 H12 Ba N6 O11 Re2'
_chemical_name_systematic '(Ba (Re O4)2) ((N H2)2 C O)3'
_space_group_IT_number 14
_symmetry_space_group_name_Hall '-P 2ybc'
_symmetry_space_group_name_H-M 'P 1 21/c 1'
_cell_angle_alpha 90
_cell_angle_beta 94.55
_cell_angle_gamma 90
_cell_formula_units_Z 4
_cell_length_a 13.703
_cell_length_b 7.828
_cell_length_c 14.865
_cell_volume 1589.500
_citation_journal_id_ASTM ZEKRDZ
_cod_data_source_file Macicek_ZEKRDZ_1995_1719.cif
_cod_data_source_block C3H12Ba1N6O11Re2
_cod_original_cell_volume 1589.5
_cod_original_formula_sum 'C3 H12 Ba1 N6 O11 Re2'
_cod_database_code 8104335

loop_
_symmetry_equiv_pos_as_xyz
x,y,z
-x,y+1/2,-z+1/2
-x,-y,-z
x,-y-1/2,z-1/2

loop_
_atom_site_label
_atom_site_type_symbol
_atom_site_fract_x
_atom_site_fract_y
_atom_site_fract_z
_atom_site_occupancy
_atom_site_U_iso_or_equiv
N4 N-3 0.118 -0.1028 0.2773 1 0.0
O1 O-2 0.4077 0.3571 -0.0461 1 0.0
H9 H+1 0.0342 -0.0572 -0.1397 1 0.0
H1 H+1 0.725 0.1455 0.2431 1 0.0
C3 C+4 0.1411 0.0152 -0.0457 1 0.0
H10 H+1 0.1062 0.0938 -0.1737 1 0.0
O6 O-2 0.117 0.4889 -0.0243 1 0.0
N3 N-3 0.2056 0.1467 0.3059 1 0.0
C1 C+4 0.6423 0.1273 0.1254 1 0.0
O8 O-2 0.0542 0.2637 0.1094 1 0.0
H11 H+1 0.06 -0.1679 -0.0023 1 0.0
H3 H+1 0.7389 0.3154 0.1228 1 0.0
Ba1 Ba+2 0.37463 0.1139 0.08346 1 0.0
H2 H+1 0.6455 -0.0123 0.2392 1 0.0
H4 H+1 0.6708 0.2881 0.0276 1 0.0
O4 O-2 0.421 0.3127 -0.2319 1 0.0
O2 O-2 0.5862 0.2421 -0.1079 1 0.0
Re1 Re+7 0.48575 0.37358 -0.13193 1 0.0
O3 O-2 0.5241 0.583 -0.141 1 0.0
C2 C+4 0.1865 0.0056 0.2516 1 0.0
Re2 Re+7 0.13047 0.43249 0.08858 1 0.0
N5 N-3 0.0884 0.0175 -0.1282 1 0.0
H8 H+1 0.1028 -0.2035 0.2433 1 0.0
O10 O-2 0.2327 -0.0167 0.1851 1 0.0
N2 N-3 0.6884 0.2558 0.0884 1 0.0
H12 H+1 0.1503 -0.1053 0.0697 1 0.0
O9 O-2 0.5743 0.0449 0.0811 1 0.0
H5 H+1 0.17 0.1642 0.3574 1 0.0
N1 N-3 0.6742 0.0824 0.2112 1 0.0
O7 O-2 0.0992 0.6036 0.1526 1 0.0
O11 O-2 0.2122 0.1131 -0.0305 1 0.0
N6 N-3 0.1149 -0.096 0.0124 1 0.0
H6 H+1 0.2543 0.2264 0.2916 1 0.0
O5 O-2 0.2507 0.3849 0.1213 1 0.0
H7 H+1 0.0846 -0.0787 0.3295 1 0.0
